data_4513266
loop_
_publ_author_name
'Zhang, Lin'
'Liu, Lu'
'Huang, Chao'
'Han, Xiao'
'Guo, Li&#x2019;an'
'Xu, Hong'
'Hou, Hongwei'
'Fan, Yaoting'

_publ_section_title
;
 Polynuclear Ni(II)/Co(II)/Mn(II) Complexes Based on
 Terphenyl--Tetracarboxylic Acid Ligand: Crystal Structures and Research
 of Magnetic Properties
;
_journal_issue 7
_journal_name_full 'Crystal Growth &amp; Design'
_journal_page_first 3426
_journal_paper_doi 10.1021/acs.cgd.5b00504
_journal_volume 15
_journal_year 2015
_chemical_formula_moiety 'C22 H18 Mn2 N0 O12'
_chemical_formula_sum 'C22 H18 Mn2 N0 O12'
_chemical_formula_weight 584.24
_chemical_name_systematic
; 
 ? 
;
_space_group_IT_number 2
_symmetry_cell_setting triclinic
_symmetry_space_group_name_Hall '-P 1'
_symmetry_space_group_name_H-M 'P -1'
_atom_sites_solution_hydrogens geom
_atom_sites_solution_primary direct
_atom_sites_solution_secondary difmap
_audit_creation_method SHELXL-97
_cell_angle_alpha 111.95(3)
_cell_angle_beta 99.96(3)
_cell_angle_gamma 90.86(3)
_cell_formula_units_Z 2
_cell_length_a 9.870(2)
_cell_length_b 10.291(2)
_cell_length_c 12.654(3)
_cell_measurement_reflns_used 3727
_cell_measurement_temperature 293(2)
_cell_measurement_theta_max 28.0773
_cell_measurement_theta_min 2.1029
_cell_volume 1169.7(5)
_computing_structure_refinement 'SHELXL-97 (Sheldrick, 1997)'
_computing_structure_solution 'SHELXS-97 (Sheldrick, 1990)'
_diffrn_ambient_temperature 293(2)
_diffrn_measured_fraction_theta_full 0.997
_diffrn_measured_fraction_theta_max 0.997
_diffrn_radiation_monochromator graphite
_diffrn_radiation_source 'fine-focus sealed tube'
_diffrn_radiation_type MoK\a
_diffrn_radiation_wavelength 0.71073
_diffrn_reflns_av_R_equivalents 0.0665
_diffrn_reflns_av_sigmaI/netI 0.0629
_diffrn_reflns_limit_h_max 11
_diffrn_reflns_limit_h_min -11
_diffrn_reflns_limit_k_max 12
_diffrn_reflns_limit_k_min -12
_diffrn_reflns_limit_l_max 15
_diffrn_reflns_limit_l_min -15
_diffrn_reflns_number 12067
_diffrn_reflns_theta_full 25.50
_diffrn_reflns_theta_max 25.50
_diffrn_reflns_theta_min 1.77
_exptl_absorpt_coefficient_mu 1.145
_exptl_absorpt_correction_T_max 0.8292
_exptl_absorpt_correction_T_min 0.7951
_exptl_absorpt_correction_type multi-scan
_exptl_absorpt_process_details sadabs
_exptl_crystal_colour colourless
_exptl_crystal_density_diffrn 1.659
_exptl_crystal_density_method 'not measured'
_exptl_crystal_description block
_exptl_crystal_F_000 592
_exptl_crystal_size_max 0.21
_exptl_crystal_size_mid 0.19
_exptl_crystal_size_min 0.17
_refine_diff_density_max 0.561
_refine_diff_density_min -0.879
_refine_diff_density_rms 0.128
_refine_ls_extinction_method none
_refine_ls_goodness_of_fit_ref 1.050
_refine_ls_hydrogen_treatment mixed
_refine_ls_matrix_type full
_refine_ls_number_parameters 325
_refine_ls_number_reflns 4337
_refine_ls_number_restraints 0
_refine_ls_restrained_S_all 1.050
_refine_ls_R_factor_all 0.0836
_refine_ls_R_factor_gt 0.0730
_refine_ls_shift/su_max 0.032
_refine_ls_shift/su_mean 0.002
_refine_ls_structure_factor_coef Fsqd
_refine_ls_weighting_details 'calc w=1/[\s^2^(Fo^2^)+(0.0900P)^2^+3.9156P] where P=(Fo^2^+2Fc^2^)/3'
_refine_ls_weighting_scheme calc
_refine_ls_wR_factor_gt 0.1807
_refine_ls_wR_factor_ref 0.1940
_reflns_number_gt 3760
_reflns_number_total 4337
_reflns_threshold_expression >2sigma(I)
_cod_data_source_file cg5b00504_si_002.cif
_cod_data_source_block complex_3
_cod_depositor_comments 'Adding full bibliography for 4513264--4513266.cif.'
_cod_original_cell_volume 1169.7(4)
_cod_database_code 4513266

loop_
_symmetry_equiv_pos_as_xyz
'x, y, z'
'-x, -y, -z'

loop_
_atom_site_label
_atom_site_type_symbol
_atom_site_fract_x
_atom_site_fract_y
_atom_site_fract_z
_atom_site_U_iso_or_equiv
_atom_site_adp_type
_atom_site_occupancy
_atom_site_symmetry_multiplicity
_atom_site_calc_flag
_atom_site_refinement_flags
Mn1 Mn 0.62692(4) 1.38783(4) 0.44131(4) 0.02865(12) Uani 1 1 d .
Mn2 Mn 0.56253(4) 1.08404(4) 0.21356(4) 0.03083(12) Uani 1 1 d .
O1 O 0.3749(2) 1.3961(2) 0.4525(2) 0.0407(6) Uani 1 1 d .
O2 O 0.45627(19) 1.2023(2) 0.35224(18) 0.0335(6) Uani 1 1 d .
O3 O 0.3707(3) 1.0017(3) 0.0811(2) 0.0580(8) Uani 1 1 d .
H3AA H 0.3878 1.0448 0.0386 0.087 Uiso 1 1 d R
H3BB H 0.3368 1.0672 0.1306 0.087 Uiso 1 1 d R
O4 O 0.6389(3) 1.3527(3) 0.6014(2) 0.0693(9) Uani 1 1 d .
H4AA H 0.5846 1.2841 0.5949 0.104 Uiso 1 1 d R
H4BB H 0.6945 1.3984 0.6647 0.104 Uiso 1 1 d R
O5 O -0.1494(2) 1.3781(2) 0.4406(2) 0.0526(8) Uani 1 1 d .
O6 O -0.2668(2) 1.1708(2) 0.3571(2) 0.0445(7) Uani 1 1 d .
O7 O 0.3253(3) 0.0983(2) -0.09278(19) 0.0447(6) Uani 1 1 d .
O8 O 0.4424(3) 0.1280(2) -0.2157(2) 0.0491(7) Uani 1 1 d .
O9 O 0.4211(3) 0.5748(2) -0.28415(18) 0.0473(7) Uani 1 1 d .
O10 O 0.3891(3) 0.7706(2) -0.13801(19) 0.0445(6) Uani 1 1 d .
O11 O 1.0047(10) 0.9024(8) 0.9533(7) 0.269(5) Uani 1 1 d .
H11B H 0.9183 0.8828 0.9487 0.404 Uiso 1 1 d R
H11A H 1.0206 0.8940 0.8873 0.404 Uiso 1 1 d R
O12 O 0.4679(5) 0.1303(4) 0.5760(3) 0.1008(14) Uani 1 1 d .
C1 C 0.3570(3) 1.2676(3) 0.3939(2) 0.0296(7) Uani 1 1 d .
C2 C 0.2207(3) 1.1870(3) 0.3725(2) 0.0277(7) Uani 1 1 d .
C3 C 0.2142(3) 1.0408(3) 0.3304(3) 0.0313(8) Uani 1 1 d .
H3A H 0.2939 0.9963 0.3147 0.038 Uiso 1 1 calc R
C4 C 0.0917(3) 0.9592(3) 0.3112(2) 0.0299(7) Uani 1 1 d .
C5 C -0.0280(3) 1.0293(3) 0.3334(3) 0.0339(8) Uani 1 1 d .
H5 H -0.1114 0.9776 0.3209 0.041 Uiso 1 1 calc R
C6 C -0.0225(3) 1.1760(3) 0.3741(3) 0.0314(8) Uani 1 1 d .
C7 C 0.1024(3) 1.2565(3) 0.3961(3) 0.0304(8) Uani 1 1 d .
H7 H 0.1065 1.3542 0.4259 0.037 Uiso 1 1 calc R
C8 C -0.1535(3) 1.2463(3) 0.3912(3) 0.0361(8) Uani 1 1 d .
C9 C 0.0870(3) 0.8040(3) 0.2638(3) 0.0312(8) Uani 1 1 d .
C10 C 0.1631(3) 0.7371(3) 0.1767(3) 0.0312(7) Uani 1 1 d .
H10 H 0.2166 0.7925 0.1531 0.037 Uiso 1 1 calc R
C11 C 0.1611(3) 0.5913(3) 0.1245(2) 0.0291(7) Uani 1 1 d .
C12 C 0.0823(3) 0.5114(3) 0.1639(3) 0.0364(8) Uani 1 1 d .
H12 H 0.0785 0.4138 0.1305 0.044 Uiso 1 1 calc R
C13 C 0.0093(3) 0.5749(3) 0.2520(3) 0.0385(8) Uani 1 1 d .
H13 H -0.0396 0.5197 0.2789 0.046 Uiso 1 1 calc R
C14 C 0.0091(3) 0.7209(3) 0.3001(3) 0.0369(8) Uani 1 1 d .
H14 H -0.0432 0.7626 0.3565 0.044 Uiso 1 1 calc R
C15 C 0.2381(3) 0.5260(3) 0.0278(2) 0.0307(7) Uani 1 1 d .
C16 C 0.2805(3) 0.6059(3) -0.0313(3) 0.0310(7) Uani 1 1 d .
H16 H 0.2609 0.6994 -0.0091 0.037 Uiso 1 1 calc R
C17 C 0.3511(3) 0.5494(3) -0.1223(2) 0.0299(7) Uani 1 1 d .
C18 C 0.3790(3) 0.4091(3) -0.1566(3) 0.0326(8) Uani 1 1 d .
H18 H 0.4245 0.3695 -0.2182 0.039 Uiso 1 1 calc R
C19 C 0.3394(3) 0.3292(3) -0.0996(2) 0.0324(8) Uani 1 1 d .
C20 C 0.2701(3) 0.3861(3) -0.0074(3) 0.0311(7) Uani 1 1 d .
H20 H 0.2452 0.3306 0.0309 0.037 Uiso 1 1 calc R
C21 C 0.3707(3) 0.1766(3) -0.1373(3) 0.0338(8) Uani 1 1 d .
C22 C 0.3916(3) 0.6384(3) -0.1855(3) 0.0355(8) Uani 1 1 d .

loop_
_atom_site_aniso_label
_atom_site_aniso_U_11
_atom_site_aniso_U_22
_atom_site_aniso_U_33
_atom_site_aniso_U_23
_atom_site_aniso_U_13
_atom_site_aniso_U_12
Mn1 0.01684(18) 0.02640(19) 0.0389(2) 0.00679(16) 0.00855(16) 0.00468(15)
Mn2 0.0308(2) 0.02389(18) 0.0385(2) 0.01052(15) 0.01143(17) 0.00441(17)
O1 0.0235(9) 0.0253(9) 0.0625(13) 0.0039(9) 0.0108(9) -0.0025(8)
O2 0.0160(8) 0.0365(10) 0.0458(10) 0.0100(8) 0.0129(8) 0.0055(8)
O3 0.0484(14) 0.0768(15) 0.0510(12) 0.0298(11) 0.0043(11) -0.0062(12)
O4 0.0566(16) 0.0901(16) 0.0668(14) 0.0468(11) -0.0112(12) -0.0041(14)
O5 0.0244(10) 0.0353(11) 0.0876(17) 0.0076(11) 0.0197(10) 0.0104(9)
O6 0.0195(9) 0.0424(11) 0.0646(13) 0.0111(10) 0.0107(9) 0.0099(9)
O7 0.0615(14) 0.0267(9) 0.0522(11) 0.0170(8) 0.0221(10) 0.0099(10)
O8 0.0739(15) 0.0275(9) 0.0544(11) 0.0169(8) 0.0306(11) 0.0166(10)
O9 0.0726(15) 0.0386(10) 0.0400(10) 0.0196(8) 0.0236(10) 0.0118(11)
O10 0.0602(13) 0.0290(9) 0.0520(11) 0.0188(8) 0.0228(10) 0.0038(10)
O11 0.204(8) 0.408(11) 0.246(6) 0.209(6) -0.015(6) -0.013(8)
O12 0.132(3) 0.104(2) 0.0755(18) 0.0459(16) 0.018(2) 0.000(2)
C1 0.0149(11) 0.0303(13) 0.0407(14) 0.0107(11) 0.0042(10) -0.0008(10)
C2 0.0123(10) 0.0266(12) 0.0394(13) 0.0052(10) 0.0098(10) 0.0020(10)
C3 0.0158(11) 0.0295(13) 0.0440(14) 0.0073(11) 0.0089(11) 0.0042(10)
C4 0.0204(12) 0.0284(12) 0.0399(13) 0.0105(10) 0.0090(10) 0.0052(10)
C5 0.0178(12) 0.0365(14) 0.0430(15) 0.0090(12) 0.0085(11) 0.0004(11)
C6 0.0146(11) 0.0322(13) 0.0444(14) 0.0092(11) 0.0101(10) 0.0066(10)
C7 0.0152(11) 0.0256(12) 0.0409(15) 0.0019(11) 0.0052(11) 0.0050(10)
C8 0.0109(11) 0.0409(15) 0.0510(16) 0.0114(13) 0.0058(11) 0.0041(11)
C9 0.0205(12) 0.0265(12) 0.0420(14) 0.0085(11) 0.0048(11) 0.0033(10)
C10 0.0267(13) 0.0254(12) 0.0420(14) 0.0113(10) 0.0116(11) 0.0015(11)
C11 0.0277(13) 0.0232(11) 0.0344(13) 0.0089(10) 0.0053(11) 0.0042(10)
C12 0.0359(15) 0.0276(13) 0.0458(15) 0.0125(11) 0.0121(12) 0.0003(12)
C13 0.0398(16) 0.0307(13) 0.0442(14) 0.0131(11) 0.0098(13) -0.0065(13)
C14 0.0262(13) 0.0444(15) 0.0419(14) 0.0171(11) 0.0099(11) 0.0031(12)
C15 0.0257(13) 0.0294(12) 0.0344(13) 0.0117(10) 0.0009(11) -0.0027(11)
C16 0.0316(14) 0.0195(11) 0.0415(14) 0.0107(10) 0.0085(11) 0.0041(11)
C17 0.0308(13) 0.0226(11) 0.0368(13) 0.0122(10) 0.0055(11) 0.0005(11)
C18 0.0349(14) 0.0254(12) 0.0353(13) 0.0074(10) 0.0104(12) 0.0039(11)
C19 0.0368(15) 0.0226(12) 0.0389(13) 0.0124(10) 0.0087(12) 0.0039(11)
C20 0.0313(14) 0.0238(12) 0.0380(13) 0.0111(10) 0.0082(11) 0.0014(11)
C21 0.0435(16) 0.0209(12) 0.0328(13) 0.0060(10) 0.0060(12) 0.0048(12)
C22 0.0338(15) 0.0312(12) 0.0457(14) 0.0198(10) 0.0069(12) 0.0008(12)

loop_
_atom_type_symbol
_atom_type_description
_atom_type_scat_dispersion_real
_atom_type_scat_dispersion_imag
_atom_type_scat_source
C C 0.0033 0.0016 'International Tables Vol C Tables 4.2.6.8 and 6.1.1.4'
H H 0.0000 0.0000 'International Tables Vol C Tables 4.2.6.8 and 6.1.1.4'
Mn Mn 0.3368 0.7283 'International Tables Vol C Tables 4.2.6.8 and 6.1.1.4'
N N 0.0061 0.0033 'International Tables Vol C Tables 4.2.6.8 and 6.1.1.4'
O O 0.0106 0.0060 'International Tables Vol C Tables 4.2.6.8 and 6.1.1.4'

loop_
_geom_angle_atom_site_label_1
_geom_angle_atom_site_label_2
_geom_angle_atom_site_label_3
_geom_angle
_geom_angle_site_symmetry_1
_geom_angle_site_symmetry_3
O1 Mn1 O9 92.88(10) 2_686 2_675
O1 Mn1 O4 85.17(11) 2_686 .
O9 Mn1 O4 170.34(11) 2_675 .
O1 Mn1 O5 99.83(9) 2_686 1_655
O9 Mn1 O5 94.79(12) 2_675 1_655
O4 Mn1 O5 94.86(12) . 1_655
O1 Mn1 O2 133.33(8) 2_686 .
O9 Mn1 O2 85.70(9) 2_675 .
O4 Mn1 O2 88.76(10) . .
O5 Mn1 O2 126.80(8) 1_655 .
O1 Mn1 O6 155.22(8) 2_686 1_655
O9 Mn1 O6 95.45(9) 2_675 1_655
O4 Mn1 O6 90.17(11) . 1_655
O5 Mn1 O6 56.27(8) 1_655 1_655
O2 Mn1 O6 70.70(7) . 1_655
O1 Mn1 O1 80.03(8) 2_686 .
O9 Mn1 O1 88.46(10) 2_675 .
O4 Mn1 O1 81.89(11) . .
O5 Mn1 O1 176.75(11) 1_655 .
O2 Mn1 O1 53.31(7) . .
O6 Mn1 O1 123.42(8) 1_655 .
O10 Mn2 O6 92.60(10) 2_675 1_655
O10 Mn2 O2 105.01(9) 2_675 .
O6 Mn2 O2 78.93(8) 1_655 .
O10 Mn2 O8 150.89(9) 2_675 2_665
O6 Mn2 O8 95.43(10) 1_655 2_665
O2 Mn2 O8 103.98(10) . 2_665
O10 Mn2 O3 90.73(10) 2_675 .
O6 Mn2 O3 173.22(10) 1_655 .
O2 Mn2 O3 94.50(9) . .
O8 Mn2 O3 84.45(11) 2_665 .
O10 Mn2 O7 93.79(9) 2_675 2_665
O6 Mn2 O7 97.63(9) 1_655 2_665
O2 Mn2 O7 160.97(9) . 2_665
O8 Mn2 O7 57.44(9) 2_665 2_665
O3 Mn2 O7 88.04(10) . 2_665
O10 Mn2 C21 122.24(10) 2_675 2_665
O6 Mn2 C21 97.77(10) 1_655 2_665
O2 Mn2 C21 132.75(10) . 2_665
O8 Mn2 C21 28.85(10) 2_665 2_665
O3 Mn2 C21 85.41(10) . 2_665
O7 Mn2 C21 28.59(10) 2_665 2_665
C1 O1 Mn1 170.6(2) . 2_686
C1 O1 Mn1 89.11(17) . .
Mn1 O1 Mn1 99.97(8) 2_686 .
C1 O2 Mn2 154.89(19) . .
C1 O2 Mn1 97.49(15) . .
Mn2 O2 Mn1 95.25(8) . .
Mn2 O3 H3AA 96.1 . .
Mn2 O3 H3BB 82.6 . .
H3AA O3 H3BB 98.9 . .
Mn1 O4 H4AA 113.6 . .
Mn1 O4 H4BB 125.2 . .
H4AA O4 H4BB 121.1 . .
C8 O5 Mn1 96.34(18) . 1_455
C8 O6 Mn2 143.3(3) . 1_455
C8 O6 Mn1 86.27(18) . 1_455
Mn2 O6 Mn1 92.95(9) 1_455 1_455
C21 O7 Mn2 87.40(18) . 2_665
C21 O8 Mn2 94.9(2) . 2_665
C22 O9 Mn1 131.1(2) . 2_675
C22 O10 Mn2 124.4(2) . 2_675
H11B O11 H11A 110.4 . .
O1 C1 O2 119.8(2) . .
O1 C1 C2 121.1(2) . .
O2 C1 C2 119.1(2) . .
C7 C2 C3 120.2(2) . .
C7 C2 C1 121.0(2) . .
C3 C2 C1 118.8(2) . .
C4 C3 C2 121.9(3) . .
C4 C3 H3A 119.1 . .
C2 C3 H3A 119.1 . .
C3 C4 C5 117.8(3) . .
C3 C4 C9 120.7(3) . .
C5 C4 C9 121.4(3) . .
C6 C5 C4 120.5(3) . .
C6 C5 H5 119.7 . .
C4 C5 H5 119.7 . .
C5 C6 C7 120.8(3) . .
C5 C6 C8 118.9(2) . .
C7 C6 C8 120.3(3) . .
C2 C7 C6 118.7(3) . .
C2 C7 H7 120.7 . .
C6 C7 H7 120.7 . .
O5 C8 O6 121.0(3) . .
O5 C8 C6 120.2(2) . .
O6 C8 C6 118.8(3) . .
C14 C9 C10 118.5(3) . .
C14 C9 C4 122.8(3) . .
C10 C9 C4 118.7(3) . .
C11 C10 C9 122.5(3) . .
C11 C10 H10 118.7 . .
C9 C10 H10 118.7 . .
C10 C11 C12 117.3(3) . .
C10 C11 C15 120.1(3) . .
C12 C11 C15 122.6(2) . .
C13 C12 C11 121.3(3) . .
C13 C12 H12 119.3 . .
C11 C12 H12 119.3 . .
C12 C13 C14 120.3(3) . .
C12 C13 H13 119.8 . .
C14 C13 H13 119.8 . .
C9 C14 C13 120.0(3) . .
C9 C14 H14 120.0 . .
C13 C14 H14 120.0 . .
C20 C15 C16 117.5(3) . .
C20 C15 C11 122.5(3) . .
C16 C15 C11 120.0(3) . .
C17 C16 C15 122.0(3) . .
C17 C16 H16 119.0 . .
C15 C16 H16 119.0 . .
C16 C17 C18 119.1(3) . .
C16 C17 C22 120.1(3) . .
C18 C17 C22 120.7(3) . .
C19 C18 C17 120.0(3) . .
C19 C18 H18 120.0 . .
C17 C18 H18 120.0 . .
C18 C19 C20 121.1(3) . .
C18 C19 C21 119.6(3) . .
C20 C19 C21 119.3(3) . .
C19 C20 C15 120.4(3) . .
C19 C20 H20 119.8 . .
C15 C20 H20 119.8 . .
O7 C21 O8 120.3(3) . .
O7 C21 C19 120.7(3) . .
O8 C21 C19 119.1(3) . .
O7 C21 Mn2 64.01(15) . 2_665
O8 C21 Mn2 56.26(15) . 2_665
C19 C21 Mn2 175.3(2) . 2_665
O9 C22 O10 124.6(3) . .
O9 C22 C17 117.2(2) . .
O10 C22 C17 118.1(3) . .

loop_
_geom_bond_atom_site_label_1
_geom_bond_atom_site_label_2
_geom_bond_distance
_geom_bond_site_symmetry_2
Mn1 O1 2.127(2) 2_686
Mn1 O9 2.140(2) 2_675
Mn1 O4 2.171(3) .
Mn1 O5 2.212(2) 1_655
Mn1 O2 2.322(2) .
Mn1 O6 2.429(2) 1_655
Mn1 O1 2.516(2) .
Mn2 O10 2.141(3) 2_675
Mn2 O6 2.149(2) 1_655
Mn2 O2 2.177(2) .
Mn2 O8 2.192(2) 2_665
Mn2 O3 2.215(3) .
Mn2 O7 2.363(2) 2_665
Mn2 C21 2.627(3) 2_665
O1 C1 1.244(3) .
O1 Mn1 2.127(2) 2_686
O2 C1 1.273(3) .
O3 H3AA 0.8500 .
O3 H3BB 0.8500 .
O4 H4AA 0.8500 .
O4 H4BB 0.8500 .
O5 C8 1.260(4) .
O5 Mn1 2.212(2) 1_455
O6 C8 1.264(3) .
O6 Mn2 2.149(2) 1_455
O6 Mn1 2.429(2) 1_455
O7 C21 1.258(4) .
O7 Mn2 2.363(2) 2_665
O8 C21 1.272(4) .
O8 Mn2 2.192(2) 2_665
O9 C22 1.262(4) .
O9 Mn1 2.140(2) 2_675
O10 C22 1.268(3) .
O10 Mn2 2.141(3) 2_675
O11 H11B 0.8598 .
O11 H11A 0.8499 .
C1 C2 1.498(4) .
C2 C7 1.397(4) .
C2 C3 1.392(4) .
C3 C4 1.393(4) .
C3 H3A 0.9300 .
C4 C5 1.409(4) .
C4 C9 1.478(4) .
C5 C6 1.398(4) .
C5 H5 0.9300 .
C6 C7 1.401(4) .
C6 C8 1.500(4) .
C7 H7 0.9300 .
C9 C14 1.389(5) .
C9 C10 1.410(4) .
C10 C11 1.393(4) .
C10 H10 0.9300 .
C11 C12 1.397(5) .
C11 C15 1.500(4) .
C12 C13 1.392(5) .
C12 H12 0.9300 .
C13 C14 1.395(4) .
C13 H13 0.9300 .
C14 H14 0.9300 .
C15 C20 1.398(4) .
C15 C16 1.403(5) .
C16 C17 1.392(4) .
C16 H16 0.9300 .
C17 C18 1.391(4) .
C17 C22 1.511(5) .
C18 C19 1.371(5) .
C18 H18 0.9300 .
C19 C20 1.396(4) .
C19 C21 1.515(4) .
C20 H20 0.9300 .
C21 Mn2 2.627(3) 2_665

loop_
_geom_torsion_atom_site_label_1
_geom_torsion_atom_site_label_2
_geom_torsion_atom_site_label_3
_geom_torsion_atom_site_label_4
_geom_torsion
_geom_torsion_site_symmetry_1
_geom_torsion_site_symmetry_4
O1 Mn1 O1 C1 -177.8(3) 2_686 .
O9 Mn1 O1 C1 89.1(2) 2_675 .
O4 Mn1 O1 C1 -91.3(2) . .
O5 Mn1 O1 C1 -89.9(13) 1_655 .
O2 Mn1 O1 C1 3.27(18) . .
O6 Mn1 O1 C1 -6.5(2) 1_655 .
O1 Mn1 O1 Mn1 0.0 2_686 2_686
O9 Mn1 O1 Mn1 -93.19(11) 2_675 2_686
O4 Mn1 O1 Mn1 86.49(12) . 2_686
O5 Mn1 O1 Mn1 87.9(13) 1_655 2_686
O2 Mn1 O1 Mn1 -178.98(15) . 2_686
O6 Mn1 O1 Mn1 171.29(9) 1_655 2_686
O10 Mn2 O2 C1 67.4(5) 2_675 .
O6 Mn2 O2 C1 157.2(5) 1_655 .
O8 Mn2 O2 C1 -109.9(5) 2_665 .
O3 Mn2 O2 C1 -24.5(5) . .
O7 Mn2 O2 C1 -121.6(5) 2_665 .
C21 Mn2 O2 C1 -112.4(5) 2_665 .
O10 Mn2 O2 Mn1 -52.87(10) 2_675 .
O6 Mn2 O2 Mn1 36.86(9) 1_655 .
O8 Mn2 O2 Mn1 129.76(9) 2_665 .
O3 Mn2 O2 Mn1 -144.84(10) . .
O7 Mn2 O2 Mn1 118.1(2) 2_665 .
C21 Mn2 O2 Mn1 127.26(11) 2_665 .
O1 Mn1 O2 C1 -4.6(2) 2_686 .
O9 Mn1 O2 C1 -94.5(2) 2_675 .
O4 Mn1 O2 C1 77.6(2) . .
O5 Mn1 O2 C1 172.7(2) 1_655 .
O6 Mn1 O2 C1 168.2(2) 1_655 .
O1 Mn1 O2 C1 -3.22(18) . .
O1 Mn1 O2 Mn2 153.71(11) 2_686 .
O9 Mn1 O2 Mn2 63.81(10) 2_675 .
O4 Mn1 O2 Mn2 -124.11(11) . .
O5 Mn1 O2 Mn2 -28.96(15) 1_655 .
O6 Mn1 O2 Mn2 -33.50(9) 1_655 .
O1 Mn1 O2 Mn2 155.10(13) . .
Mn1 O1 C1 O2 -171.8(13) 2_686 .
Mn1 O1 C1 O2 -5.5(3) . .
Mn1 O1 C1 C2 7.4(17) 2_686 .
Mn1 O1 C1 C2 173.6(3) . .
Mn2 O2 C1 O1 -113.9(4) . .
Mn1 O2 C1 O1 6.0(3) . .
Mn2 O2 C1 C2 67.0(6) . .
Mn1 O2 C1 C2 -173.1(2) . .
O1 C1 C2 C7 13.6(5) . .
O2 C1 C2 C7 -167.3(3) . .
O1 C1 C2 C3 -165.3(3) . .
O2 C1 C2 C3 13.8(5) . .
C7 C2 C3 C4 -0.5(5) . .
C1 C2 C3 C4 178.4(3) . .
C2 C3 C4 C5 1.4(5) . .
C2 C3 C4 C9 178.5(3) . .
C3 C4 C5 C6 -0.4(5) . .
C9 C4 C5 C6 -177.6(3) . .
C4 C5 C6 C7 -1.5(5) . .
C4 C5 C6 C8 177.1(3) . .
C3 C2 C7 C6 -1.4(5) . .
C1 C2 C7 C6 179.7(3) . .
C5 C6 C7 C2 2.4(5) . .
C8 C6 C7 C2 -176.2(3) . .
Mn1 O5 C8 O6 2.9(4) 1_455 .
Mn1 O5 C8 C6 -175.9(3) 1_455 .
Mn2 O6 C8 O5 87.3(4) 1_455 .
Mn1 O6 C8 O5 -2.6(4) 1_455 .
Mn2 O6 C8 C6 -93.9(4) 1_455 .
Mn1 O6 C8 C6 176.2(3) 1_455 .
C5 C6 C8 O5 171.5(3) . .
C7 C6 C8 O5 -10.0(5) . .
C5 C6 C8 O6 -7.3(5) . .
C7 C6 C8 O6 171.3(3) . .
C3 C4 C9 C14 142.2(3) . .
C5 C4 C9 C14 -40.7(5) . .
C3 C4 C9 C10 -38.9(4) . .
C5 C4 C9 C10 138.2(3) . .
C14 C9 C10 C11 1.1(4) . .
C4 C9 C10 C11 -177.9(3) . .
C9 C10 C11 C12 -1.5(4) . .
C9 C10 C11 C15 176.7(3) . .
C10 C11 C12 C13 -0.3(4) . .
C15 C11 C12 C13 -178.5(3) . .
C11 C12 C13 C14 2.5(5) . .
C10 C9 C14 C13 1.1(4) . .
C4 C9 C14 C13 -179.9(3) . .
C12 C13 C14 C9 -2.9(5) . .
C10 C11 C15 C20 163.0(3) . .
C12 C11 C15 C20 -18.9(4) . .
C10 C11 C15 C16 -17.1(4) . .
C12 C11 C15 C16 161.0(3) . .
C20 C15 C16 C17 0.5(4) . .
C11 C15 C16 C17 -179.4(3) . .
C15 C16 C17 C18 0.8(4) . .
C15 C16 C17 C22 178.4(3) . .
C16 C17 C18 C19 -1.2(4) . .
C22 C17 C18 C19 -178.9(3) . .
C17 C18 C19 C20 0.4(4) . .
C17 C18 C19 C21 -179.8(3) . .
C18 C19 C20 C15 0.8(4) . .
C21 C19 C20 C15 -179.0(3) . .
C16 C15 C20 C19 -1.2(4) . .
C11 C15 C20 C19 178.6(3) . .
Mn2 O7 C21 O8 1.1(3) 2_665 .
Mn2 O7 C21 C19 -179.7(2) 2_665 .
Mn2 O8 C21 O7 -1.2(3) 2_665 .
Mn2 O8 C21 C19 179.6(2) 2_665 .
C18 C19 C21 O7 -174.0(3) . .
C20 C19 C21 O7 5.8(4) . .
C18 C19 C21 O8 5.2(4) . .
C20 C19 C21 O8 -175.0(3) . .
C18 C19 C21 Mn2 9(3) . 2_665
C20 C19 C21 Mn2 -171(2) . 2_665
Mn1 O9 C22 O10 -37.8(5) 2_675 .
Mn1 O9 C22 C17 139.7(2) 2_675 .
Mn2 O10 C22 O9 -1.0(4) 2_675 .
Mn2 O10 C22 C17 -178.44(19) 2_675 .
C16 C17 C22 O9 -161.6(3) . .
C18 C17 C22 O9 16.0(4) . .
C16 C17 C22 O10 16.0(4) . .
C18 C17 C22 O10 -166.3(3) . .
